data_4346702
loop_
_publ_author_name
'An, Haiyan'
'Wang, Lin'
'Hu, Ying'
'Xu, Tieqi'
'Hou, Yujiao'

_publ_section_title
;
 Spontaneous Resolution of Evans-Showell-Type Polyoxometalates in
 Constructing Chiral Inorganic-Organic Hybrid Architectures.
;
_journal_issue 1
_journal_name_full 'Inorganic chemistry'
_journal_page_first 144
_journal_page_last 153
_journal_paper_doi 10.1021/acs.inorgchem.5b01994
_journal_volume 55
_journal_year 2016
_chemical_formula_sum 'C32 H58 Co3 Mo10 N4 O57'
_chemical_formula_weight 2547.01
_space_group_crystal_system triclinic
_space_group_IT_number 1
_space_group_name_Hall 'P 1'
_space_group_name_H-M_alt 'P 1'
_atom_sites_solution_hydrogens geom
_audit_creation_method SHELXL-2014
_cell_angle_alpha 103.75(3)
_cell_angle_beta 95.18(2)
_cell_angle_gamma 105.50(2)
_cell_formula_units_Z 1
_cell_length_a 10.033(3)
_cell_length_b 13.529(5)
_cell_length_c 13.644(4)
_cell_measurement_reflns_used 8474
_cell_measurement_temperature 296(2)
_cell_measurement_theta_max 24.999
_cell_measurement_theta_min 1.919
_cell_volume 1709.9(10)
_computing_structure_refinement 'SHELXL-2014 (Sheldrick, 2014)'
_diffrn_ambient_temperature 296(2)
_diffrn_measured_fraction_theta_full 0.920
_diffrn_measured_fraction_theta_max 0.948
_diffrn_measurement_device_type 'Bruker Smart Apex CCD'
_diffrn_radiation_type MoK\a
_diffrn_radiation_wavelength 0.71073
_diffrn_reflns_av_R_equivalents 0.0323
_diffrn_reflns_av_unetI/netI 0.0852
_diffrn_reflns_Laue_measured_fraction_full 0.920
_diffrn_reflns_Laue_measured_fraction_max 0.948
_diffrn_reflns_limit_h_max 11
_diffrn_reflns_limit_h_min -11
_diffrn_reflns_limit_k_max 16
_diffrn_reflns_limit_k_min -16
_diffrn_reflns_limit_l_max 16
_diffrn_reflns_limit_l_min -16
_diffrn_reflns_number 8474
_diffrn_reflns_point_group_measured_fraction_full 0.586
_diffrn_reflns_point_group_measured_fraction_max 0.604
_diffrn_reflns_theta_full 25.242
_diffrn_reflns_theta_max 24.999
_diffrn_reflns_theta_min 1.919
_exptl_absorpt_coefficient_mu 2.594
_exptl_absorpt_correction_T_max 0.678
_exptl_absorpt_correction_T_min 0.571
_exptl_absorpt_correction_type empirical
_exptl_crystal_colour 'dark green'
_exptl_crystal_density_diffrn 2.473
_exptl_crystal_description block
_exptl_crystal_F_000 1235
_exptl_crystal_size_max 0.22
_exptl_crystal_size_mid 0.19
_exptl_crystal_size_min 0.15
_refine_diff_density_max 2.693
_refine_diff_density_min -3.624
_refine_diff_density_rms 0.397
_refine_ls_abs_structure_details
;
 Flack x determined using 969 quotients [(I+)-(I-)]/[(I+)+(I-)]
 (Parsons, Flack and Wagner, Acta Cryst. B69 (2013) 249-259).
;
_refine_ls_abs_structure_Flack 0.08(4)
_refine_ls_extinction_method none
_refine_ls_goodness_of_fit_ref 1.124
_refine_ls_hydrogen_treatment constr
_refine_ls_matrix_type full
_refine_ls_number_parameters 955
_refine_ls_number_reflns 7257
_refine_ls_number_restraints 504
_refine_ls_restrained_S_all 1.096
_refine_ls_R_factor_all 0.1160
_refine_ls_R_factor_gt 0.0850
_refine_ls_shift/su_max 0.000
_refine_ls_shift/su_mean 0.000
_refine_ls_structure_factor_coef Fsqd
_refine_ls_weighting_details 'w=1/[\s^2^(Fo^2^)+(0.2000P)^2^] where P=(Fo^2^+2Fc^2^)/3'
_refine_ls_weighting_scheme calc
_refine_ls_wR_factor_gt 0.2324
_refine_ls_wR_factor_ref 0.2909
_reflns_Friedel_coverage 0.274
_reflns_Friedel_fraction_full 0.252
_reflns_Friedel_fraction_max 0.260
_reflns_number_gt 5382
_reflns_number_total 7257
_reflns_threshold_expression 'I > 2\s(I)'
_cod_data_source_file ic5b01994_si_003.cif
_cod_data_source_block 2f
_cod_original_cell_volume 1710.0(9)
_cod_database_code 4346702
_shelx_space_group_comment
;
The symmetry employed for this shelxl refinement is uniquely defined
by the following loop, which should always be used as a source of
symmetry information in preference to the above space-group names.
They are only intended as comments.
;
_shelxl_version_number 2014-3

loop_
_space_group_symop_operation_xyz
'x, y, z'

loop_
_atom_site_label
_atom_site_type_symbol
_atom_site_fract_x
_atom_site_fract_y
_atom_site_fract_z
_atom_site_U_iso_or_equiv
_atom_site_adp_type
_atom_site_occupancy
_atom_site_site_symmetry_order
_atom_site_calc_flag
_atom_site_refinement_flags_posn
_atom_site_refinement_flags_adp
Mo1 Mo 0.1425(3) 0.7495(2) 0.4408(2) 0.0270(7) Uani 1 1 d . .
Mo2 Mo 0.2003(3) 0.8241(3) 0.6887(2) 0.0304(8) Uani 1 1 d . .
Mo3 Mo -0.0761(3) 0.8216(2) 0.8166(2) 0.0288(8) Uani 1 1 d . .
Mo4 Mo -0.3903(3) 0.7615(3) 0.6838(2) 0.0307(8) Uani 1 1 d . .
Mo5 Mo -0.4278(3) 0.7150(2) 0.4373(2) 0.0285(8) Uani 1 1 d . .
Mo6 Mo -0.2672(3) 0.5341(2) 0.4796(2) 0.0280(7) Uani 1 1 d . .
Mo7 Mo -0.3402(3) 0.4708(2) 0.2304(3) 0.0322(8) Uani 1 1 d . .
Mo8 Mo -0.2065(3) 0.6449(3) 0.1007(3) 0.0331(8) Uani 1 1 d . .
Mo9 Mo -0.0378(3) 0.8888(2) 0.2352(2) 0.0328(8) Uani 1 1 d . .
Mo10 Mo -0.0024(3) 0.9495(2) 0.4847(2) 0.0273(7) Uani 1 1 d . .
Co1 Co -0.1181(5) 0.7626(4) 0.5665(4) 0.0233(10) Uani 1 1 d . .
Co2 Co -0.1594(5) 0.7097(4) 0.3538(4) 0.0251(10) Uani 1 1 d . .
Co3 Co 0.2661(6) 0.6115(5) -0.0009(5) 0.0409(13) Uani 1 1 d . .
O1 O -0.117(3) 0.939(2) 0.158(2) 0.043(7) Uani 1 1 d . U
O2 O -0.509(3) 0.417(2) 0.243(2) 0.034(6) Uani 1 1 d . U
O3 O -0.431(3) 0.458(2) 0.489(2) 0.039(6) Uani 1 1 d . U
O4 O -0.573(4) 0.617(3) 0.432(2) 0.050(8) Uani 1 1 d . U
O5 O -0.153(2) 0.5089(19) 0.5659(19) 0.027(5) Uani 1 1 d . U
O6 O -0.525(3) 0.652(3) 0.672(2) 0.046(7) Uani 1 1 d . U
O7 O -0.430(3) 0.809(2) 0.564(2) 0.035(6) Uani 1 1 d . U
O8 O 0.272(3) 0.774(2) 0.781(2) 0.046(7) Uani 1 1 d . U
O9 O 0.133(3) 0.960(3) 0.247(2) 0.053(8) Uani 1 1 d . U
O10 O 0.330(3) 0.929(3) 0.682(2) 0.044(7) Uani 1 1 d . U
O11 O 0.204(3) 0.724(3) 0.571(2) 0.044(7) Uani 1 1 d . U
O12 O 0.162(3) 1.032(2) 0.496(2) 0.036(6) Uani 1 1 d . U
O13 O -0.456(2) 0.7792(19) 0.3502(18) 0.027(5) Uani 1 1 d . U
O14 O -0.074(3) 1.021(2) 0.5838(19) 0.034(6) Uani 1 1 d . U
O15 O -0.226(3) 0.765(2) 0.245(2) 0.035(6) Uani 1 1 d . U
O16 O -0.417(2) 0.8657(18) 0.7760(18) 0.024(5) Uani 1 1 d . U
O17 O -0.293(3) 0.691(2) 0.024(2) 0.042(7) Uani 1 1 d . U
O18 O -0.368(3) 0.554(2) 0.1367(18) 0.032(6) Uani 1 1 d . U
O19 O -0.239(2) 0.4565(18) 0.3531(17) 0.023(5) Uani 1 1 d . U
O20 O -0.297(3) 0.373(2) 0.148(2) 0.051(8) Uani 1 1 d . U
O21 O -0.003(3) 0.762(2) 0.893(2) 0.045(7) Uani 1 1 d . U
O22 O -0.087(3) 0.966(3) 0.362(2) 0.046(7) Uani 1 1 d . U
O23 O -0.134(3) 0.599(2) 0.244(2) 0.031(6) Uani 1 1 d . U
O24 O 0.288(3) 0.843(2) 0.434(2) 0.037(6) Uani 1 1 d . U
O25 O -0.146(3) 0.556(3) 0.030(2) 0.048(8) Uani 1 1 d . U
O26 O 0.098(3) 0.904(2) 0.777(2) 0.037(6) Uani 1 1 d . U
O27 O -0.192(3) 0.8126(19) 0.4663(18) 0.025(5) Uani 1 1 d . U
O28 O 0.061(2) 0.8578(19) 0.5642(18) 0.023(5) Uani 1 1 d . U
O29 O -0.077(3) 0.6639(19) 0.4595(19) 0.026(5) Uani 1 1 d . U
O30 O -0.111(3) 0.9278(18) 0.8995(19) 0.029(6) Uani 1 1 d . U
O31 O 0.137(3) 0.636(2) 0.349(2) 0.044(7) Uani 1 1 d . U
O32 O -0.030(2) 0.7553(18) 0.1453(17) 0.025(5) Uani 1 1 d . U
O33 O -0.015(2) 0.7263(19) 0.6815(19) 0.022(5) Uani 1 1 d . U
O34 O 0.016(3) 0.810(2) 0.364(2) 0.032(6) Uani 1 1 d . U
O35 O -0.168(2) 0.861(2) 0.6760(19) 0.026(5) Uani 1 1 d . U
O36 O -0.257(3) 0.723(2) 0.7715(19) 0.030(5) Uani 1 1 d . U
O37 O -0.337(3) 0.613(2) 0.359(2) 0.040(6) Uani 1 1 d . U
O38 O -0.299(2) 0.6648(17) 0.5563(16) 0.015(4) Uani 1 1 d . U
O39 O 0.211(3) 0.314(2) 0.651(2) 0.049(7) Uani 1 1 d . U
O40 O 0.118(4) 0.445(3) 0.703(3) 0.069(10) Uani 1 1 d . U
O41 O 0.182(5) 0.264(3) -0.128(3) 0.081(11) Uani 1 1 d . U
O42 O 0.093(4) 0.094(3) -0.187(3) 0.062(9) Uani 1 1 d . U
O43 O 0.624(3) 1.038(3) 0.278(3) 0.061(9) Uani 1 1 d . U
O44 O 0.513(3) 1.162(3) 0.345(3) 0.060(8) Uani 1 1 d . U
O45 O -0.193(5) 1.157(3) 0.083(3) 0.077(11) Uani 1 1 d . U
O46 O -0.056(5) 1.323(4) 0.147(4) 0.102(14) Uani 1 1 d . U
N1 N -0.556(4) 0.088(3) 0.551(3) 0.053(9) Uani 1 1 d . U
H1A H -0.6401 0.0462 0.5361 0.063 Uiso 1 1 calc R U
N2 N 0.864(5) 0.199(4) -0.138(4) 0.072(12) Uani 1 1 d . U
H2A H 0.9474 0.1936 -0.1389 0.086 Uiso 1 1 calc R U
N3 N 1.282(4) 1.401(3) 0.440(3) 0.042(8) Uani 1 1 d . U
H3A H 1.3649 1.4446 0.4631 0.051 Uiso 1 1 calc R U
N4 N 0.461(4) 1.033(3) 0.048(3) 0.051(9) Uani 1 1 d . U
H4A H 0.5327 1.0102 0.0444 0.061 Uiso 1 1 calc R U
C1 C 0.104(5) 0.358(4) 0.669(4) 0.051(10) Uani 1 1 d . U
C2 C -0.029(5) 0.273(5) 0.635(4) 0.064(13) Uani 1 1 d . U
H2B H -0.0336 0.2018 0.6106 0.076 Uiso 1 1 calc R U
C3 C -0.144(5) 0.304(4) 0.642(3) 0.047(10) Uani 1 1 d . U
H3B H -0.1356 0.3760 0.6702 0.057 Uiso 1 1 calc R U
C4 C -0.286(4) 0.227(4) 0.607(3) 0.044(10) Uani 1 1 d . U
C5 C -0.318(6) 0.113(4) 0.575(4) 0.060(12) Uani 1 1 d . U
H5A H -0.2425 0.0846 0.5748 0.071 Uiso 1 1 calc R U
C6 C -0.446(4) 0.043(3) 0.547(3) 0.035(8) Uani 1 1 d . U
H6A H -0.4618 -0.0299 0.5264 0.042 Uiso 1 1 calc R U
C7 C -0.536(5) 0.194(4) 0.578(4) 0.050(10) Uani 1 1 d . U
H7A H -0.6140 0.2187 0.5725 0.060 Uiso 1 1 calc R U
C8 C -0.407(5) 0.267(4) 0.611(3) 0.046(10) Uani 1 1 d . U
H8A H -0.3971 0.3395 0.6363 0.056 Uiso 1 1 calc R U
C9 C 0.198(5) 0.183(4) -0.152(4) 0.045(10) Uani 1 1 d . U
C10 C 0.333(6) 0.160(6) -0.166(5) 0.078(16) Uani 1 1 d . U
H10A H 0.3311 0.0934 -0.2054 0.094 Uiso 1 1 calc R U
C11 C 0.467(5) 0.238(4) -0.120(3) 0.048(10) Uani 1 1 d . U
H11A H 0.4700 0.3054 -0.0806 0.058 Uiso 1 1 calc R U
C12 C 0.589(5) 0.214(4) -0.135(4) 0.052(11) Uani 1 1 d . U
C13 C 0.711(4) 0.304(3) -0.102(3) 0.036(9) Uani 1 1 d . U
H13A H 0.7011 0.3716 -0.0765 0.044 Uiso 1 1 calc R U
C14 C 0.843(7) 0.292(6) -0.107(5) 0.080(16) Uani 1 1 d . U
H14A H 0.9200 0.3525 -0.0864 0.096 Uiso 1 1 calc R U
C15 C 0.747(5) 0.111(4) -0.170(4) 0.053(11) Uani 1 1 d . U
H15A H 0.7622 0.0445 -0.1915 0.064 Uiso 1 1 calc R U
C16 C 0.611(5) 0.113(4) -0.172(4) 0.051(11) Uani 1 1 d . U
H16A H 0.5360 0.0508 -0.1973 0.061 Uiso 1 1 calc R U
C17 C 0.617(5) 1.135(4) 0.325(4) 0.055(12) Uani 1 1 d . U
C18 C 0.755(4) 1.214(3) 0.349(3) 0.038(9) Uani 1 1 d . U
H18A H 0.7563 1.2846 0.3631 0.046 Uiso 1 1 calc R U
C19 C 0.883(5) 1.197(4) 0.353(3) 0.047(10) Uani 1 1 d . U
H19A H 0.8784 1.1250 0.3339 0.057 Uiso 1 1 calc R U
C20 C 1.018(4) 1.265(3) 0.380(3) 0.035(8) Uani 1 1 d . U
C21 C 1.043(4) 1.371(3) 0.421(3) 0.042(9) Uani 1 1 d . U
H21A H 0.9675 1.3986 0.4289 0.050 Uiso 1 1 calc R U
C22 C 1.173(4) 1.437(4) 0.450(3) 0.044(9) Uani 1 1 d . U
H22A H 1.1869 1.5098 0.4773 0.053 Uiso 1 1 calc R U
C23 C 1.268(5) 1.295(4) 0.392(4) 0.050(10) Uani 1 1 d . U
H23A H 1.3451 1.2713 0.3772 0.060 Uiso 1 1 calc R U
C24 C 1.141(5) 1.230(4) 0.370(3) 0.047(10) Uani 1 1 d . U
H24A H 1.1283 1.1574 0.3476 0.056 Uiso 1 1 calc R U
C25 C -0.076(6) 1.223(6) 0.108(5) 0.077(16) Uani 1 1 d D U
C26 C 0.077(7) 1.229(6) 0.115(7) 0.15(4) Uani 1 1 d D U
H26A H 0.1477 1.2931 0.1373 0.179 Uiso 1 1 calc R U
C27 C 0.102(5) 1.138(6) 0.090(5) 0.085(18) Uani 1 1 d D U
H27A H 0.0230 1.0784 0.0715 0.102 Uiso 1 1 calc R U
C28 C 0.238(4) 1.112(4) 0.084(4) 0.052(11) Uani 1 1 d D U
C29 C 0.371(5) 1.173(5) 0.102(4) 0.058(12) Uani 1 1 d . U
H29A H 0.3886 1.2466 0.1251 0.070 Uiso 1 1 calc R U
C30 C 0.480(5) 1.134(4) 0.089(3) 0.048(10) Uani 1 1 d . U
H30A H 0.5707 1.1804 0.1096 0.057 Uiso 1 1 calc R U
C31 C 0.324(5) 0.958(4) 0.010(4) 0.056(11) Uani 1 1 d . U
H31A H 0.3118 0.8883 -0.0278 0.067 Uiso 1 1 calc R U
C32 C 0.215(5) 0.995(4) 0.031(4) 0.051(11) Uani 1 1 d . U
H32A H 0.1247 0.9489 0.0129 0.061 Uiso 1 1 calc R U
O1W O 0.411(3) 0.700(3) -0.078(2) 0.047(7) Uani 1 1 d . .
O2W O 0.115(3) 0.500(2) 0.048(2) 0.046(7) Uani 1 1 d . .
O3W O 0.214(3) 0.743(2) 0.082(2) 0.041(6) Uani 1 1 d . U
O4W O 0.336(3) 0.481(3) -0.070(3) 0.065(10) Uani 1 1 d . .
O5W O 0.419(3) 0.647(3) 0.127(3) 0.065(10) Uani 1 1 d . .
O6W O 0.108(4) 0.592(3) -0.114(3) 0.065(10) Uani 1 1 d . .
OW1 O 0.445(3) 0.471(3) -0.259(2) 0.051(8) Uani 1 1 d . .
OW2 O -0.269(3) 0.518(3) 0.799(2) 0.055(8) Uani 1 1 d . .
OW3 O 0.379(4) 0.893(3) 0.250(3) 0.065(10) Uani 1 1 d . .
OW4 O 0.629(3) 0.908(3) 0.002(3) 0.057(9) Uani 1 1 d . .
OW5 O 0.240(5) 0.480(4) 0.221(3) 0.088(14) Uani 1 1 d . .

loop_
_atom_site_aniso_label
_atom_site_aniso_U_11
_atom_site_aniso_U_22
_atom_site_aniso_U_33
_atom_site_aniso_U_23
_atom_site_aniso_U_13
_atom_site_aniso_U_12
Mo1 0.0254(15) 0.0212(15) 0.0360(18) 0.0045(14) 0.0130(13) 0.0101(13)
Mo2 0.0275(16) 0.0293(17) 0.0387(19) 0.0096(15) 0.0139(14) 0.0127(14)
Mo3 0.0327(17) 0.0244(17) 0.0329(18) 0.0065(14) 0.0148(14) 0.0126(14)
Mo4 0.0303(17) 0.0278(17) 0.041(2) 0.0110(15) 0.0198(15) 0.0138(14)
Mo5 0.0283(16) 0.0218(15) 0.0414(19) 0.0107(14) 0.0161(14) 0.0123(13)
Mo6 0.0328(16) 0.0151(14) 0.0375(18) 0.0054(13) 0.0126(14) 0.0090(13)
Mo7 0.0334(17) 0.0184(16) 0.045(2) 0.0054(15) 0.0117(15) 0.0087(13)
Mo8 0.0322(17) 0.0340(18) 0.0371(19) 0.0093(15) 0.0150(14) 0.0139(15)
Mo9 0.0349(18) 0.0259(17) 0.043(2) 0.0142(16) 0.0178(15) 0.0104(14)
Mo10 0.0280(16) 0.0164(15) 0.0415(19) 0.0091(14) 0.0141(14) 0.0097(13)
Co1 0.026(2) 0.014(2) 0.035(3) 0.007(2) 0.0163(19) 0.0099(18)
Co2 0.028(2) 0.022(2) 0.032(3) 0.011(2) 0.014(2) 0.013(2)
Co3 0.035(3) 0.034(3) 0.059(4) 0.013(3) 0.016(3) 0.014(2)
O1 0.059(11) 0.036(11) 0.030(10) 0.004(9) 0.014(9) 0.011(9)
O2 0.032(12) 0.028(12) 0.035(13) 0.000(10) 0.003(10) 0.008(10)
O3 0.056(15) 0.025(12) 0.036(13) 0.000(10) 0.019(11) 0.015(11)
O4 0.066(16) 0.045(15) 0.058(16) 0.029(13) 0.021(13) 0.030(13)
O5 0.029(11) 0.018(11) 0.036(13) 0.006(10) -0.001(10) 0.014(10)
O6 0.057(15) 0.060(16) 0.048(15) 0.032(13) 0.019(12) 0.041(13)
O7 0.036(10) 0.022(9) 0.042(10) -0.005(8) 0.019(8) 0.008(8)
O8 0.065(16) 0.037(14) 0.043(14) 0.004(12) 0.023(12) 0.031(13)
O9 0.051(15) 0.047(15) 0.052(15) 0.007(12) 0.041(13) -0.006(12)
O10 0.033(13) 0.055(16) 0.060(15) 0.032(13) 0.015(11) 0.022(12)
O11 0.050(11) 0.043(11) 0.043(11) 0.014(9) 0.010(9) 0.015(9)
O12 0.030(12) 0.031(13) 0.053(15) 0.007(11) 0.023(11) 0.015(10)
O13 0.015(8) 0.023(9) 0.026(9) -0.011(8) -0.006(7) -0.004(7)
O14 0.040(13) 0.029(12) 0.028(12) -0.001(10) 0.009(10) 0.011(11)
O15 0.034(10) 0.027(10) 0.046(11) 0.014(9) 0.012(8) 0.009(8)
O16 0.014(8) 0.017(9) 0.027(9) -0.008(7) 0.002(7) -0.005(7)
O17 0.067(16) 0.028(13) 0.024(12) -0.008(10) 0.012(11) 0.015(12)
O18 0.027(9) 0.035(10) 0.023(10) -0.005(8) 0.001(8) 0.004(8)
O19 0.021(7) 0.017(7) 0.022(7) -0.003(5) -0.005(5) 0.004(5)
O20 0.053(15) 0.034(14) 0.051(15) -0.007(12) 0.004(13) 0.008(12)
O21 0.064(16) 0.037(14) 0.032(13) -0.003(11) 0.022(12) 0.017(13)
O22 0.050(11) 0.045(11) 0.046(11) 0.013(9) 0.012(9) 0.016(9)
O23 0.033(10) 0.028(10) 0.037(10) 0.003(8) 0.012(8) 0.020(8)
O24 0.044(13) 0.038(14) 0.037(13) 0.018(11) 0.013(11) 0.018(11)
O25 0.036(13) 0.053(16) 0.050(15) 0.016(13) 0.010(12) 0.003(12)
O26 0.031(10) 0.041(11) 0.049(11) 0.015(9) 0.014(8) 0.022(8)
O27 0.034(10) 0.014(9) 0.029(9) 0.008(8) 0.012(8) 0.008(7)
O28 0.016(7) 0.024(7) 0.031(7) 0.010(5) -0.001(5) 0.009(5)
O29 0.026(9) 0.021(9) 0.034(10) 0.005(8) 0.002(8) 0.016(8)
O30 0.031(12) 0.008(10) 0.033(12) -0.008(9) -0.001(10) -0.006(9)
O31 0.051(14) 0.043(15) 0.035(13) 0.003(11) 0.022(12) 0.011(12)
O32 0.031(9) 0.013(9) 0.018(9) -0.009(7) 0.007(7) -0.003(7)
O33 0.012(8) 0.021(9) 0.036(10) 0.009(8) 0.005(7) 0.008(7)
O34 0.036(10) 0.026(10) 0.034(10) 0.000(8) 0.018(8) 0.011(8)
O35 0.022(9) 0.020(9) 0.028(10) -0.008(8) 0.000(8) 0.009(8)
O36 0.026(9) 0.027(10) 0.033(10) 0.000(8) 0.007(8) 0.007(8)
O37 0.050(11) 0.031(10) 0.052(11) 0.027(9) 0.019(9) 0.018(8)
O38 0.009(6) 0.011(6) 0.021(6) -0.001(5) 0.002(5) 0.003(5)
O39 0.038(14) 0.039(14) 0.056(15) -0.013(12) 0.002(12) 0.011(12)
O40 0.071(18) 0.044(16) 0.10(2) 0.020(15) 0.016(15) 0.021(14)
O41 0.09(2) 0.055(18) 0.09(2) 0.017(16) 0.025(17) 0.025(16)
O42 0.064(17) 0.047(16) 0.065(17) 0.004(14) 0.024(14) 0.005(13)
O43 0.051(15) 0.040(15) 0.095(19) 0.015(14) 0.015(14) 0.018(13)
O44 0.039(14) 0.049(16) 0.082(18) 0.005(14) 0.013(13) 0.008(13)
O45 0.11(2) 0.048(17) 0.069(19) -0.009(14) 0.026(16) 0.028(16)
O46 0.10(2) 0.10(2) 0.11(2) 0.021(19) 0.021(18) 0.029(18)
N1 0.047(13) 0.055(14) 0.059(13) 0.024(11) 0.013(10) 0.012(10)
N2 0.071(16) 0.078(16) 0.069(15) 0.027(12) 0.017(11) 0.017(11)
N3 0.043(12) 0.037(12) 0.043(12) 0.012(10) 0.005(9) 0.005(9)
N4 0.054(13) 0.051(13) 0.053(13) 0.014(10) 0.010(10) 0.025(10)
C1 0.051(14) 0.050(15) 0.053(14) 0.021(11) 0.014(11) 0.010(10)
C2 0.062(16) 0.064(16) 0.069(16) 0.018(11) 0.017(11) 0.025(11)
C3 0.047(14) 0.046(14) 0.051(14) 0.013(11) 0.009(10) 0.019(10)
C4 0.044(13) 0.047(14) 0.052(14) 0.023(11) 0.011(10) 0.018(10)
C5 0.058(16) 0.054(16) 0.068(16) 0.017(11) 0.006(11) 0.021(11)
C6 0.029(12) 0.027(12) 0.040(13) 0.000(10) -0.003(10) 0.006(9)
C7 0.047(14) 0.052(14) 0.047(14) 0.005(11) 0.009(10) 0.017(10)
C8 0.047(14) 0.045(14) 0.053(14) 0.018(11) 0.008(10) 0.021(10)
C9 0.046(14) 0.042(14) 0.052(14) 0.018(11) 0.003(10) 0.018(10)
C10 0.077(19) 0.078(19) 0.081(19) 0.024(12) 0.015(12) 0.023(12)
C11 0.045(14) 0.046(14) 0.048(14) 0.001(11) 0.008(11) 0.014(10)
C12 0.057(15) 0.051(14) 0.054(14) 0.024(11) 0.018(11) 0.016(10)
C13 0.043(13) 0.032(13) 0.026(12) -0.001(10) 0.004(10) 0.007(10)
C14 0.081(19) 0.081(19) 0.076(19) 0.023(12) 0.019(12) 0.019(12)
C15 0.053(15) 0.049(15) 0.053(15) 0.006(11) 0.014(11) 0.014(11)
C16 0.054(15) 0.046(14) 0.055(15) 0.011(11) 0.013(11) 0.018(10)
C17 0.060(16) 0.053(15) 0.057(15) 0.019(11) 0.008(11) 0.021(11)
C18 0.041(13) 0.031(13) 0.038(13) 0.000(10) 0.003(10) 0.014(10)
C19 0.047(14) 0.042(14) 0.049(14) 0.005(11) 0.011(10) 0.013(10)
C20 0.041(13) 0.034(12) 0.030(12) 0.005(10) 0.008(10) 0.011(10)
C21 0.044(13) 0.036(13) 0.043(13) 0.009(10) 0.012(10) 0.009(10)
C22 0.042(13) 0.041(13) 0.049(13) 0.014(11) 0.006(10) 0.014(10)
C23 0.049(14) 0.049(14) 0.055(14) 0.015(11) 0.012(10) 0.017(10)
C24 0.051(14) 0.046(14) 0.048(14) 0.018(11) 0.008(10) 0.016(10)
C25 0.080(19) 0.083(19) 0.073(18) 0.029(12) 0.015(12) 0.024(12)
C26 0.15(4) 0.15(4) 0.15(4) 0.045(16) 0.024(13) 0.045(16)
C27 0.09(2) 0.09(2) 0.08(2) 0.018(12) 0.018(12) 0.025(12)
C28 0.053(15) 0.056(15) 0.050(14) 0.021(11) 0.010(10) 0.015(10)
C29 0.064(16) 0.056(16) 0.057(16) 0.014(11) 0.014(11) 0.023(11)
C30 0.044(14) 0.050(14) 0.045(14) 0.013(11) -0.002(10) 0.010(10)
C31 0.063(15) 0.054(15) 0.053(15) 0.019(11) 0.009(11) 0.017(11)
C32 0.049(14) 0.055(15) 0.050(14) 0.015(11) 0.017(11) 0.014(10)
O1W 0.037(15) 0.050(18) 0.041(17) 0.013(14) -0.007(12) -0.005(14)
O2W 0.034(15) 0.031(15) 0.053(18) -0.002(13) 0.002(13) -0.007(13)
O3W 0.039(13) 0.018(11) 0.049(14) -0.015(10) 0.004(11) 0.003(10)
O4W 0.040(17) 0.043(19) 0.11(3) 0.01(2) 0.004(19) 0.026(16)
O5W 0.052(19) 0.09(3) 0.07(2) 0.04(2) 0.012(17) 0.03(2)
O6W 0.09(3) 0.06(2) 0.08(2) 0.03(2) 0.04(2) 0.06(2)
OW1 0.035(15) 0.043(17) 0.07(2) 0.017(16) 0.000(14) 0.000(14)
OW2 0.050(18) 0.041(18) 0.05(2) -0.001(15) 0.011(16) -0.007(15)
OW3 0.06(2) 0.07(2) 0.08(3) 0.04(2) 0.04(2) 0.02(2)
OW4 0.026(15) 0.046(19) 0.09(3) -0.003(18) 0.015(16) 0.008(14)
OW5 0.13(4) 0.08(3) 0.07(3) 0.00(2) 0.05(3) 0.07(3)

loop_
_atom_type_symbol
_atom_type_description
_atom_type_scat_dispersion_real
_atom_type_scat_dispersion_imag
_atom_type_scat_source
C C 0.0033 0.0016 'International Tables Vol C Tables 4.2.6.8 and 6.1.1.4'
H H 0.0000 0.0000 'International Tables Vol C Tables 4.2.6.8 and 6.1.1.4'
N N 0.0061 0.0033 'International Tables Vol C Tables 4.2.6.8 and 6.1.1.4'
O O 0.0106 0.0060 'International Tables Vol C Tables 4.2.6.8 and 6.1.1.4'
Co Co 0.3494 0.9721 'International Tables Vol C Tables 4.2.6.8 and 6.1.1.4'
Mo Mo -1.6832 0.6857 'International Tables Vol C Tables 4.2.6.8 and 6.1.1.4'

loop_
_geom_angle_atom_site_label_1
_geom_angle_atom_site_label_2
_geom_angle_atom_site_label_3
_geom_angle
O24 Mo1 O31 105.5(13)
O24 Mo1 O11 99.7(12)
O31 Mo1 O11 104.7(13)
O24 Mo1 O34 92.4(11)
O31 Mo1 O34 101.0(13)
O11 Mo1 O34 147.4(11)
O24 Mo1 O29 163.7(11)
O31 Mo1 O29 87.7(11)
O11 Mo1 O29 85.7(11)
O34 Mo1 O29 75.4(9)
O24 Mo1 O28 97.3(11)
O31 Mo1 O28 156.9(11)
O11 Mo1 O28 74.6(11)
O34 Mo1 O28 73.9(9)
O29 Mo1 O28 69.1(9)
O24 Mo1 Co2 130.2(8)
O31 Mo1 Co2 86.8(11)
O11 Mo1 Co2 124.0(9)
O34 Mo1 Co2 37.9(7)
O29 Mo1 Co2 39.3(6)
O28 Mo1 Co2 75.3(6)
O10 Mo2 O8 105.2(14)
O10 Mo2 O11 100.4(14)
O8 Mo2 O11 99.9(13)
O10 Mo2 O26 97.7(13)
O8 Mo2 O26 97.4(12)
O11 Mo2 O26 150.6(13)
O10 Mo2 O33 157.9(10)
O8 Mo2 O33 94.2(12)
O11 Mo2 O33 86.4(12)
O26 Mo2 O33 68.8(11)
O10 Mo2 O28 88.1(11)
O8 Mo2 O28 166.7(12)
O11 Mo2 O28 76.8(11)
O26 Mo2 O28 80.9(10)
O33 Mo2 O28 72.9(8)
O21 Mo3 O30 105.4(13)
O21 Mo3 O36 100.6(14)
O30 Mo3 O36 101.7(11)
O21 Mo3 O26 99.3(13)
O30 Mo3 O26 98.3(11)
O36 Mo3 O26 146.7(11)
O21 Mo3 O33 90.3(11)
O30 Mo3 O33 160.8(9)
O36 Mo3 O33 86.0(10)
O26 Mo3 O33 67.5(10)
O21 Mo3 O35 162.9(11)
O30 Mo3 O35 91.7(10)
O36 Mo3 O35 74.4(10)
O26 Mo3 O35 78.8(10)
O33 Mo3 O35 73.2(8)
O6 Mo4 O16 107.4(12)
O6 Mo4 O36 95.4(11)
O16 Mo4 O36 98.4(11)
O6 Mo4 O7 105.1(12)
O16 Mo4 O7 98.1(11)
O36 Mo4 O7 148.5(10)
O6 Mo4 O38 89.8(11)
O16 Mo4 O38 162.7(9)
O36 Mo4 O38 81.4(9)
O7 Mo4 O38 75.0(9)
O6 Mo4 O35 158.1(11)
O16 Mo4 O35 92.8(9)
O36 Mo4 O35 72.7(9)
O7 Mo4 O35 79.8(10)
O38 Mo4 O35 70.5(8)
O4 Mo5 O13 109.4(12)
O4 Mo5 O7 99.2(13)
O13 Mo5 O7 104.5(12)
O4 Mo5 O37 92.3(13)
O13 Mo5 O37 100.2(11)
O7 Mo5 O37 147.4(13)
O4 Mo5 O38 92.7(11)
O13 Mo5 O38 157.3(9)
O7 Mo5 O38 76.0(10)
O37 Mo5 O38 73.0(10)
O4 Mo5 O27 160.5(11)
O13 Mo5 O27 88.3(9)
O7 Mo5 O27 83.5(10)
O37 Mo5 O27 76.2(11)
O38 Mo5 O27 69.1(7)
O4 Mo5 Co2 131.0(11)
O13 Mo5 Co2 85.8(8)
O7 Mo5 Co2 122.5(8)
O37 Mo5 Co2 38.7(8)
O38 Mo5 Co2 75.5(5)
O27 Mo5 Co2 39.6(6)
O3 Mo6 O5 105.0(12)
O3 Mo6 O19 101.3(11)
O5 Mo6 O19 102.5(11)
O3 Mo6 O38 91.6(10)
O5 Mo6 O38 103.6(10)
O19 Mo6 O38 146.6(9)
O3 Mo6 O29 165.9(10)
O5 Mo6 O29 87.0(10)
O19 Mo6 O29 83.0(9)
O38 Mo6 O29 78.0(8)
O3 Mo6 O37 97.7(12)
O5 Mo6 O37 157.3(11)
O19 Mo6 O37 73.9(10)
O38 Mo6 O37 74.0(10)
O29 Mo6 O37 70.4(9)
O3 Mo6 Co1 131.4(9)
O5 Mo6 Co1 87.8(8)
O19 Mo6 Co1 121.7(7)
O38 Mo6 Co1 39.9(6)
O29 Mo6 Co1 39.9(6)
O37 Mo6 Co1 76.0(8)
O20 Mo7 O2 106.0(14)
O20 Mo7 O18 98.4(13)
O2 Mo7 O18 100.2(11)
O20 Mo7 O19 95.0(13)
O2 Mo7 O19 101.0(11)
O18 Mo7 O19 150.7(10)
O20 Mo7 O23 95.3(12)
O2 Mo7 O23 158.3(11)
O18 Mo7 O23 72.1(10)
O19 Mo7 O23 80.8(9)
O20 Mo7 O37 164.8(13)
O2 Mo7 O37 86.7(12)
O18 Mo7 O37 87.3(10)
O19 Mo7 O37 74.0(10)
O23 Mo7 O37 73.0(10)
O17 Mo8 O25 107.8(14)
O17 Mo8 O32 102.6(12)
O25 Mo8 O32 96.3(13)
O17 Mo8 O18 97.2(13)
O25 Mo8 O18 101.0(13)
O32 Mo8 O18 148.3(10)
O17 Mo8 O15 93.4(12)
O25 Mo8 O15 157.8(13)
O32 Mo8 O15 72.2(10)
O18 Mo8 O15 82.1(10)
O17 Mo8 O23 160.8(11)
O25 Mo8 O23 89.8(12)
O32 Mo8 O23 82.3(10)
O18 Mo8 O23 71.4(10)
O15 Mo8 O23 70.1(9)
O1 Mo9 O9 102.0(15)
O1 Mo9 O32 102.9(12)
O9 Mo9 O32 98.1(13)
O1 Mo9 O22 96.6(13)
O9 Mo9 O22 100.4(14)
O32 Mo9 O22 149.6(10)
O1 Mo9 O15 96.6(12)
O9 Mo9 O15 161.0(13)
O32 Mo9 O15 73.8(10)
O22 Mo9 O15 81.0(12)
O1 Mo9 O34 164.0(11)
O9 Mo9 O34 91.9(13)
O32 Mo9 O34 82.6(9)
O22 Mo9 O34 72.9(10)
O15 Mo9 O34 70.3(9)
O12 Mo10 O22 99.7(13)
O12 Mo10 O14 103.3(13)
O22 Mo10 O14 105.0(13)
O12 Mo10 O28 94.0(11)
O22 Mo10 O28 150.4(13)
O14 Mo10 O28 97.1(11)
O12 Mo10 O27 166.7(10)
O22 Mo10 O27 86.1(11)
O14 Mo10 O27 86.5(11)
O28 Mo10 O27 75.7(9)
O12 Mo10 O34 97.9(11)
O22 Mo10 O34 76.8(12)
O14 Mo10 O34 158.0(11)
O28 Mo10 O34 75.4(10)
O27 Mo10 O34 71.6(9)
O12 Mo10 Co1 133.0(9)
O22 Mo10 Co1 123.1(10)
O14 Mo10 Co1 84.9(8)
O28 Mo10 Co1 39.1(7)
O27 Mo10 Co1 37.8(6)
O34 Mo10 Co1 76.3(6)
O27 Co1 O29 86.8(10)
O27 Co1 O28 87.5(10)
O29 Co1 O28 86.2(11)
O27 Co1 O38 88.8(10)
O29 Co1 O38 90.4(11)
O28 Co1 O38 175.1(10)
O27 Co1 O35 92.8(11)
O29 Co1 O35 177.9(12)
O28 Co1 O35 95.8(11)
O38 Co1 O35 87.6(9)
O27 Co1 O33 172.2(11)
O29 Co1 O33 95.6(10)
O28 Co1 O33 85.2(9)
O38 Co1 O33 98.6(9)
O35 Co1 O33 85.1(10)
O27 Co1 Co2 43.7(8)
O29 Co1 Co2 43.1(7)
O28 Co1 Co2 87.2(7)
O38 Co1 Co2 88.0(7)
O35 Co1 Co2 136.3(7)
O33 Co1 Co2 138.4(7)
O27 Co1 Mo6 98.3(8)
O29 Co1 Mo6 51.7(8)
O28 Co1 Mo6 136.7(8)
O38 Co1 Mo6 40.9(6)
O35 Co1 Mo6 126.4(7)
O33 Co1 Mo6 89.0(7)
Co2 Co1 Mo6 69.46(16)
O27 Co1 Mo10 47.5(8)
O29 Co1 Mo10 94.2(7)
O28 Co1 Mo10 41.5(6)
O38 Co1 Mo10 135.6(6)
O35 Co1 Mo10 87.0(7)
O33 Co1 Mo10 124.7(7)
Co2 Co1 Mo10 66.96(14)
Mo6 Co1 Mo10 136.42(19)
O34 Co2 O27 86.8(11)
O34 Co2 O15 86.8(11)
O27 Co2 O15 96.6(11)
O34 Co2 O37 174.0(13)
O27 Co2 O37 88.2(12)
O15 Co2 O37 97.1(11)
O34 Co2 O29 87.8(12)
O27 Co2 O29 83.9(10)
O15 Co2 O29 174.6(12)
O37 Co2 O29 88.3(11)
O34 Co2 O23 96.4(11)
O27 Co2 O23 176.2(10)
O15 Co2 O23 85.8(11)
O37 Co2 O23 88.5(12)
O29 Co2 O23 94.1(11)
O34 Co2 Co1 87.8(8)
O27 Co2 Co1 41.4(6)
O15 Co2 Co1 137.9(9)
O37 Co2 Co1 86.2(9)
O29 Co2 Co1 42.6(7)
O23 Co2 Co1 136.4(7)
O34 Co2 Mo1 41.3(8)
O27 Co2 Mo1 94.7(8)
O15 Co2 Mo1 125.8(8)
O37 Co2 Mo1 136.1(8)
O29 Co2 Mo1 48.8(8)
O23 Co2 Mo1 86.3(8)
Co1 Co2 Mo1 68.74(15)
O34 Co2 Mo5 135.4(8)
O27 Co2 Mo5 50.1(7)
O15 Co2 Mo5 87.5(8)
O37 Co2 Mo5 40.7(9)
O29 Co2 Mo5 96.8(7)
O23 Co2 Mo5 127.2(8)
Co1 Co2 Mo5 67.91(14)
Mo1 Co2 Mo5 136.65(19)
O6W Co3 O3W 87.9(12)
O6W Co3 O4W 98.7(14)
O3W Co3 O4W 173.4(13)
O6W Co3 O5W 172.4(14)
O3W Co3 O5W 84.5(14)
O4W Co3 O5W 88.8(15)
O6W Co3 O2W 84.9(12)
O3W Co3 O2W 94.3(11)
O4W Co3 O2W 86.0(12)
O5W Co3 O2W 94.8(12)
O6W Co3 O1W 89.5(12)
O3W Co3 O1W 95.2(12)
O4W Co3 O1W 85.2(13)
O5W Co3 O1W 92.0(11)
O2W Co3 O1W 168.8(12)
Mo5 O7 Mo4 115.1(13)
Mo2 O11 Mo1 116.2(15)
Co2 O15 Mo9 103.1(13)
Co2 O15 Mo8 102.1(11)
Mo9 O15 Mo8 93.1(9)
Mo7 O18 Mo8 119.6(13)
Mo6 O19 Mo7 116.5(11)
Mo10 O22 Mo9 115.5(15)
Co2 O23 Mo7 98.8(10)
Co2 O23 Mo8 102.0(10)
Mo7 O23 Mo8 93.7(10)
Mo3 O26 Mo2 118.2(14)
Co1 O27 Co2 94.9(10)
Co1 O27 Mo10 94.6(11)
Co2 O27 Mo10 100.4(10)
Co1 O27 Mo5 101.9(9)
Co2 O27 Mo5 90.3(10)
Mo10 O27 Mo5 159.5(11)
Co1 O28 Mo10 99.4(10)
Co1 O28 Mo2 100.6(9)
Mo10 O28 Mo2 155.2(13)
Co1 O28 Mo1 100.8(11)
Mo10 O28 Mo1 101.5(9)
Mo2 O28 Mo1 88.9(8)
Co1 O29 Co2 94.3(10)
Co1 O29 Mo1 103.7(11)
Co2 O29 Mo1 91.9(9)
Co1 O29 Mo6 88.4(10)
Co2 O29 Mo6 101.0(11)
Mo1 O29 Mo6 161.6(11)
Mo8 O32 Mo9 115.2(11)
Co1 O33 Mo2 101.2(9)
Co1 O33 Mo3 100.6(9)
Mo2 O33 Mo3 101.0(10)
Co2 O34 Mo1 100.8(11)
Co2 O34 Mo10 100.8(10)
Mo1 O34 Mo10 103.5(11)
Co2 O34 Mo9 99.8(12)
Mo1 O34 Mo9 152.6(12)
Mo10 O34 Mo9 90.2(9)
Co1 O35 Mo4 100.7(11)
Co1 O35 Mo3 100.6(10)
Mo4 O35 Mo3 91.1(9)
Mo3 O36 Mo4 116.6(12)
Co2 O37 Mo5 100.6(14)
Co2 O37 Mo7 99.8(12)
Mo5 O37 Mo7 152.7(17)
Co2 O37 Mo6 100.1(13)
Mo5 O37 Mo6 103.1(12)
Mo7 O37 Mo6 91.0(10)
Co1 O38 Mo6 99.1(9)
Co1 O38 Mo5 100.1(8)
Mo6 O38 Mo5 105.0(9)
Co1 O38 Mo4 101.2(9)
Mo6 O38 Mo4 153.2(10)
Mo5 O38 Mo4 88.5(7)
C6 N1 C7 123(4)
C14 N2 C15 117(5)
C22 N3 C23 122(4)
C30 N4 C31 123(4)
O40 C1 O39 125(5)
O40 C1 C2 126(5)
O39 C1 C2 109(4)
C3 C2 C1 116(5)
C2 C3 C4 121(5)
C5 C4 C8 115(4)
C5 C4 C3 126(4)
C8 C4 C3 118(4)
C4 C5 C6 125(5)
N1 C6 C5 116(4)
C8 C7 N1 123(4)
C7 C8 C4 117(4)
O41 C9 O42 123(5)
O41 C9 C10 126(5)
O42 C9 C10 109(5)
C11 C10 C9 122(6)
C10 C11 C12 120(5)
C13 C12 C11 113(4)
C13 C12 C16 117(4)
C11 C12 C16 130(5)
C12 C13 C14 120(5)
N2 C14 C13 123(6)
C16 C15 N2 125(5)
C15 C16 C12 117(5)
O44 C17 O43 129(5)
O44 C17 C18 120(5)
O43 C17 C18 111(4)
C19 C18 C17 128(4)
C18 C19 C20 132(4)
C21 C20 C19 121(4)
C21 C20 C24 115(4)
C19 C20 C24 123(4)
C20 C21 C22 121(4)
N3 C22 C21 121(4)
C24 C23 N3 116(4)
C23 C24 C20 124(5)
O45 C25 O46 123(6)
O45 C25 C26 141(7)
O46 C25 C26 96(5)
C27 C26 C25 115(6)
C26 C27 C28 131(6)
C32 C28 C29 115(4)
C32 C28 C27 112(5)
C29 C28 C27 133(5)
C30 C29 C28 123(5)
C29 C30 N4 121(5)
C32 C31 N4 116(5)
C31 C32 C28 121(5)

loop_
_geom_bond_atom_site_label_1
_geom_bond_atom_site_label_2
_geom_bond_distance
Mo1 O24 1.69(3)
Mo1 O31 1.72(3)
Mo1 O11 1.96(3)
Mo1 O34 2.02(3)
Mo1 O29 2.26(3)
Mo1 O28 2.32(3)
Mo1 Co2 3.008(6)
Mo2 O10 1.67(3)
Mo2 O8 1.75(3)
Mo2 O11 1.85(3)
Mo2 O26 1.97(3)
Mo2 O33 2.19(2)
Mo2 O28 2.31(2)
Mo3 O21 1.69(3)
Mo3 O30 1.74(2)
Mo3 O36 1.89(3)
Mo3 O26 2.00(3)
Mo3 O33 2.22(2)
Mo3 O35 2.29(2)
Mo4 O6 1.69(3)
Mo4 O16 1.75(2)
Mo4 O36 1.97(3)
Mo4 O7 1.94(3)
Mo4 O38 2.33(2)
Mo4 O35 2.31(2)
Mo5 O4 1.66(3)
Mo5 O13 1.68(2)
Mo5 O7 1.90(3)
Mo5 O37 2.01(3)
Mo5 O38 2.32(2)
Mo5 O27 2.32(3)
Mo5 Co2 3.029(5)
Mo6 O3 1.72(3)
Mo6 O5 1.72(2)
Mo6 O19 1.88(2)
Mo6 O38 1.95(2)
Mo6 O29 2.31(3)
Mo6 O37 2.32(2)
Mo6 Co1 2.944(6)
Mo7 O20 1.70(3)
Mo7 O2 1.69(2)
Mo7 O18 1.94(2)
Mo7 O19 1.96(2)
Mo7 O23 2.28(3)
Mo7 O37 2.26(3)
Mo8 O17 1.64(3)
Mo8 O25 1.64(3)
Mo8 O32 1.92(2)
Mo8 O18 1.93(2)
Mo8 O15 2.30(3)
Mo8 O23 2.31(2)
Mo9 O1 1.64(3)
Mo9 O9 1.70(3)
Mo9 O32 1.95(2)
Mo9 O22 1.97(3)
Mo9 O15 2.21(3)
Mo9 O34 2.36(3)
Mo10 O12 1.70(3)
Mo10 O22 1.90(3)
Mo10 O14 1.79(3)
Mo10 O28 2.01(2)
Mo10 O27 2.22(2)
Mo10 O34 2.25(3)
Mo10 Co1 2.999(5)
Co1 O27 1.85(2)
Co1 O29 1.89(2)
Co1 O28 1.92(2)
Co1 O38 1.91(2)
Co1 O35 1.95(2)
Co1 O33 2.03(2)
Co1 Co2 2.782(7)
Co2 O34 1.88(3)
Co2 O27 1.93(2)
Co2 O15 1.95(3)
Co2 O37 1.93(3)
Co2 O29 1.91(2)
Co2 O23 1.94(3)
Co3 O6W 2.03(4)
Co3 O3W 2.09(3)
Co3 O4W 2.12(3)
Co3 O5W 2.08(4)
Co3 O2W 2.12(3)
Co3 O1W 2.15(3)
O39 C1 1.37(6)
O40 C1 1.13(6)
O41 C9 1.12(6)
O42 C9 1.32(6)
O43 C17 1.33(6)
O44 C17 1.23(6)
O45 C25 1.23(7)
O46 C25 1.29(8)
N1 C6 1.38(5)
N1 C7 1.35(6)
N2 C14 1.31(8)
N2 C15 1.38(7)
N3 C22 1.32(5)
N3 C23 1.39(6)
N4 C30 1.30(6)
N4 C31 1.43(7)
C1 C2 1.46(7)
C2 C3 1.34(6)
C3 C4 1.48(6)
C4 C5 1.44(7)
C4 C8 1.47(6)
C5 C6 1.34(7)
C7 C8 1.36(7)
C9 C10 1.49(7)
C10 C11 1.44(8)
C11 C12 1.38(6)
C12 C13 1.42(6)
C12 C16 1.42(7)
C13 C14 1.39(7)
C15 C16 1.37(6)
C17 C18 1.46(6)
C18 C19 1.36(6)
C19 C20 1.38(6)
C20 C21 1.35(6)
C20 C24 1.44(6)
C21 C22 1.33(6)
C23 C24 1.30(7)
C25 C26 1.501(12)
C26 C27 1.298(12)
C27 C28 1.500(12)
C28 C32 1.52(7)
C28 C29 1.33(7)
C29 C30 1.35(6)
C31 C32 1.35(6)
